data_7158036
loop_
_publ_author_name
'Krause, Andreas'
'Sperlich, Eric'
'Schmidt, Bernd'

_publ_section_title
;
 Matsuda-Heck arylation of itaconates: a versatile approach to
 heterocycles from a renewable resource.
;
_journal_issue 19
_journal_name_full 'Organic &amp; biomolecular chemistry'
_journal_page_first 4292
_journal_page_last 4302
_journal_paper_doi 10.1039/d1ob00392e
_journal_volume 19
_journal_year 2021
_chemical_formula_moiety 'C15 H18 O5'
_chemical_formula_sum 'C15 H18 O5'
_chemical_formula_weight 278.29
_chemical_name_systematic
;
(E)-2-(4-methoxybenzylidene)-4-isopropoxy-4-oxobutanoic acid
;
_space_group_crystal_system monoclinic
_space_group_IT_number 15
_space_group_name_Hall '-I 2ya'
_space_group_name_H-M_alt 'I 1 2/a 1'
_atom_sites_solution_hydrogens geom
_atom_sites_solution_primary direct
_atom_sites_solution_secondary difmap
_audit_creation_method SHELXL-2018/3
_audit_update_record
;
2021-02-01 deposited with the CCDC.	2021-04-15 downloaded from the CCDC.
;
_cell_angle_alpha 90
_cell_angle_beta 104.698(3)
_cell_angle_gamma 90
_cell_formula_units_Z 8
_cell_length_a 29.6153(12)
_cell_length_b 4.86890(10)
_cell_length_c 20.5000(9)
_cell_measurement_reflns_used 48841
_cell_measurement_temperature 210(2)
_cell_measurement_theta_max 33.43
_cell_measurement_theta_min 2.78
_cell_volume 2859.25(18)
_computing_cell_refinement
;
X-Area Recipe 1.33.0.0 (STOE, 2015)
;
_computing_data_collection
;
X-Area Pilatus3_SV 1.31.153.0 (STOE, 2018)
;
_computing_data_reduction
;
X-Area Integrate 1.74.2.0 (STOE, 2018)
X-Area LANA 1.75.3.0 (STOE, 2018)
;
_computing_molecular_graphics 'Diamond (Blankenburg, 2020)'
_computing_publication_material
;
STOE & Cie GmbH, X-Area, software package for collecting single-crystal or
multi-domain crystal data on STOE area-detector diffractometers, for image 
processing, for the correction and scaling of reflection intensities and 
for outlier rejection, version 1.86, Darmstadt 2018
;
_computing_structure_refinement 'SHELXL-2018/3 (Sheldrick, 2018)'
_computing_structure_solution 'SHELXS-2013/1 (Sheldrick, 2013)'
_diffrn_ambient_temperature 210
_diffrn_detector Pilatus200K
_diffrn_detector_type 'DECTRIS PILATUS 200K'
_diffrn_measured_fraction_theta_full 0.997
_diffrn_measured_fraction_theta_max 0.998
_diffrn_measurement_details ' 5806 frames, detector distance = 60 mm'
_diffrn_measurement_device 'Eulerian 4-circle diffractometer'
_diffrn_measurement_device_type 'STOE STADIVARI'
_diffrn_measurement_method 'rotation method, \w scans'
_diffrn_radiation_collimation '0.3 mm diameter'
_diffrn_radiation_monochromator 'graded multilayer mirror'
_diffrn_radiation_source 'Genix Microfocus'
_diffrn_radiation_type 'Mo K\a'
_diffrn_radiation_wavelength 0.71073
_diffrn_reflns_av_R_equivalents 0.0391
_diffrn_reflns_av_unetI/netI 0.0161
_diffrn_reflns_Laue_measured_fraction_full 0.997
_diffrn_reflns_Laue_measured_fraction_max 0.998
_diffrn_reflns_limit_h_max 41
_diffrn_reflns_limit_h_min -41
_diffrn_reflns_limit_k_max 6
_diffrn_reflns_limit_k_min -6
_diffrn_reflns_limit_l_max 28
_diffrn_reflns_limit_l_min -28
_diffrn_reflns_number 74300
_diffrn_reflns_point_group_measured_fraction_full 0.997
_diffrn_reflns_point_group_measured_fraction_max 0.998
_diffrn_reflns_theta_full 25.242
_diffrn_reflns_theta_max 29.999
_diffrn_reflns_theta_min 2.844
_diffrn_source_current 1.000
_diffrn_source_power 0.050
_diffrn_source_voltage 50
_exptl_absorpt_coefficient_mu 0.097
_exptl_absorpt_correction_T_max 1.0000
_exptl_absorpt_correction_T_min 0.3647
_exptl_absorpt_correction_type multi-scan
_exptl_absorpt_process_details
;
STOE LANA, absorption correction by scaling of reflection intensities.
J. Koziskova, F. Hahn, J. Richter, J. Kozisek, "Comparison of different
absorption corrections on the model structure of tetrakis(\m~2~-acetato)-
diaqua-di-copper(II)", Acta Chimica Slovaca, vol. 9, no. 2, 2016, pp. 136 - 140.
;
_exptl_crystal_colour colorless
_exptl_crystal_density_diffrn 1.293
_exptl_crystal_density_method 'not measured'
_exptl_crystal_description prism
_exptl_crystal_F_000 1184
_exptl_crystal_size_max 0.900
_exptl_crystal_size_mid 0.300
_exptl_crystal_size_min 0.250
_exptl_crystal_size_rad 0.253
_refine_diff_density_max 0.370
_refine_diff_density_min -0.287
_refine_diff_density_rms 0.041
_refine_ls_extinction_method none
_refine_ls_goodness_of_fit_ref 1.070
_refine_ls_hydrogen_treatment mixed
_refine_ls_matrix_type full
_refine_ls_number_parameters 216
_refine_ls_number_reflns 4156
_refine_ls_number_restraints 3
_refine_ls_restrained_S_all 1.069
_refine_ls_R_factor_all 0.0564
_refine_ls_R_factor_gt 0.0415
_refine_ls_shift/su_max 0.001
_refine_ls_shift/su_mean 0.000
_refine_ls_structure_factor_coef Fsqd
_refine_ls_weighting_details 'w=1/[\s^2^(Fo^2^)+(0.0633P)^2^+0.6825P] where P=(Fo^2^+2Fc^2^)/3'
_refine_ls_weighting_scheme calc
_refine_ls_wR_factor_gt 0.1129
_refine_ls_wR_factor_ref 0.1204
_reflns_Friedel_coverage 0.000
_reflns_number_gt 3151
_reflns_number_total 4156
_reflns_threshold_expression 'I > 2\s(I)'
_cod_data_source_file d1ob00392e2.cif
_cod_data_source_block krause1w
_cod_depositor_comments 'Adding full bibliography for 7158035--7158036.cif.'
_cod_original_sg_symbol_H-M 'I 2/a'
_cod_database_code 7158036
_shelx_space_group_comment
;
The symmetry employed for this shelxl refinement is uniquely defined
by the following loop, which should always be used as a source of
symmetry information in preference to the above space-group names.
They are only intended as comments.
;
_shelx_estimated_absorpt_t_min 0.918
_shelx_estimated_absorpt_t_max 0.976

loop_
_space_group_symop_operation_xyz
'x, y, z'
'-x+1/2, y, -z'
'x+1/2, y+1/2, z+1/2'
'-x+1, y+1/2, -z+1/2'
'-x, -y, -z'
'x-1/2, -y, z'
'-x+1/2, -y+1/2, -z+1/2'
'x, -y+1/2, z+1/2'

loop_
_atom_site_label
_atom_site_type_symbol
_atom_site_fract_x
_atom_site_fract_y
_atom_site_fract_z
_atom_site_U_iso_or_equiv
_atom_site_adp_type
_atom_site_occupancy
_atom_site_site_symmetry_order
_atom_site_calc_flag
_atom_site_refinement_flags_posn
_atom_site_refinement_flags_adp
_atom_site_refinement_flags_occupancy
_atom_site_disorder_assembly
_atom_site_disorder_group
C1 C 0.46535(3) 0.2862(2) 0.53191(5) 0.0309(2) Uani 1 1 d . . . . .
C2 C 0.43713(3) 0.5028(2) 0.55340(5) 0.0303(2) Uani 1 1 d . . . . .
C3 C 0.40387(4) 0.6473(2) 0.49603(5) 0.0324(2) Uani 1 1 d . . . . .
H3A H 0.418368 0.664238 0.458241 0.039 Uiso 1 1 calc R U . . .
H3B H 0.398075 0.833041 0.510443 0.039 Uiso 1 1 calc R U . . .
C4 C 0.35787(4) 0.4990(2) 0.47230(5) 0.0344(2) Uani 1 1 d . . . . .
C5 C 0.44342(3) 0.5538(2) 0.61967(5) 0.0321(2) Uani 1 1 d . . . . .
H5 H 0.465791 0.441676 0.648257 0.039 Uiso 1 1 calc R U . . .
C6 C 0.42125(3) 0.7546(2) 0.65450(5) 0.0319(2) Uani 1 1 d . . . . .
C7 C 0.44464(4) 0.8269(2) 0.72025(6) 0.0388(2) Uani 1 1 d . . . . .
H7 H 0.473265 0.741266 0.740176 0.047 Uiso 1 1 calc R U . . .
C8 C 0.42739(4) 1.0198(3) 0.75735(6) 0.0404(3) Uani 1 1 d . . . . .
H8 H 0.444203 1.064855 0.801411 0.048 Uiso 1 1 calc R U . . .
C9 C 0.38501(4) 1.1455(2) 0.72867(6) 0.0374(2) Uani 1 1 d . . . . .
C10 C 0.36072(4) 1.0746(3) 0.66370(6) 0.0456(3) Uani 1 1 d . . . . .
H10 H 0.331966 1.159568 0.644174 0.055 Uiso 1 1 calc R U . . .
C11 C 0.37812(4) 0.8817(3) 0.62737(6) 0.0408(3) Uani 1 1 d . . . . .
H11 H 0.360800 0.834606 0.583715 0.049 Uiso 1 1 calc R U . . .
C12 C 0.38796(6) 1.4116(3) 0.82732(7) 0.0576(4) Uani 1 1 d . . . . .
H12A H 0.418415 1.486941 0.828092 0.086 Uiso 1 1 calc R U . . .
H12B H 0.391715 1.249914 0.855843 0.086 Uiso 1 1 calc R U . . .
H12C H 0.369729 1.547974 0.843890 0.086 Uiso 1 1 calc R U . . .
O1 O 0.46129(3) 0.23506(16) 0.47204(4) 0.03821(19) Uani 1 1 d . . . . .
O2 O 0.49519(3) 0.15253(17) 0.58050(4) 0.0399(2) Uani 1 1 d . . . . .
H2 H 0.5107(5) 0.024(3) 0.5620(4) 0.060 Uiso 1 1 calc R U . . .
O3 O 0.34722(4) 0.2931(2) 0.49599(6) 0.0647(3) Uani 1 1 d . . . . .
O4 O 0.36445(3) 1.3379(2) 0.75981(4) 0.0515(2) Uani 1 1 d . . . . .
O5 O 0.33036(3) 0.6265(2) 0.41973(5) 0.0569(3) Uani 1 1 d . . . . .
C13A C 0.2811(5) 0.531(3) 0.3980(6) 0.0437(18) Uani 0.410(6) 1 d D . P A 1
H13A H 0.273727 0.404737 0.431798 0.052 Uiso 0.410(6) 1 calc R U P A 1
C14A C 0.24682(15) 0.7682(9) 0.3832(3) 0.0675(14) Uani 0.410(6) 1 d D . P A 1
H14A H 0.255487 0.892686 0.351454 0.101 Uiso 0.410(6) 1 calc R U P A 1
H14B H 0.247478 0.865518 0.424699 0.101 Uiso 0.410(6) 1 calc R U P A 1
H14C H 0.215616 0.698258 0.363929 0.101 Uiso 0.410(6) 1 calc R U P A 1
C15A C 0.27998(18) 0.3801(17) 0.3329(3) 0.088(2) Uani 0.410(6) 1 d D . P A 1
H15A H 0.292264 0.498438 0.303420 0.131 Uiso 0.410(6) 1 calc R U P A 1
H15B H 0.248064 0.330015 0.310786 0.131 Uiso 0.410(6) 1 calc R U P A 1
H15C H 0.298921 0.215391 0.342800 0.131 Uiso 0.410(6) 1 calc R U P A 1
C13B C 0.2853(4) 0.503(3) 0.3874(5) 0.069(3) Uani 0.590(6) 1 d D . P A 2
H13B H 0.287289 0.300978 0.393474 0.083 Uiso 0.590(6) 1 calc R U P A 2
C14B C 0.25423(12) 0.6196(14) 0.4273(3) 0.125(3) Uani 0.590(6) 1 d D . P A 2
H14D H 0.257760 0.817677 0.429624 0.187 Uiso 0.590(6) 1 calc R U P A 2
H14E H 0.262654 0.543581 0.472474 0.187 Uiso 0.590(6) 1 calc R U P A 2
H14F H 0.222050 0.573573 0.405626 0.187 Uiso 0.590(6) 1 calc R U P A 2
C15B C 0.27381(17) 0.5680(14) 0.3159(2) 0.1140(19) Uani 0.590(6) 1 d D . P A 2
H15D H 0.276876 0.764302 0.310153 0.137 Uiso 0.590(6) 1 calc R U P A 2
H15E H 0.241955 0.512219 0.295221 0.137 Uiso 0.590(6) 1 calc R U P A 2
H15F H 0.294917 0.471165 0.294684 0.137 Uiso 0.590(6) 1 calc R U P A 2

loop_
_atom_site_aniso_label
_atom_site_aniso_U_11
_atom_site_aniso_U_22
_atom_site_aniso_U_33
_atom_site_aniso_U_23
_atom_site_aniso_U_13
_atom_site_aniso_U_12
C1 0.0275(4) 0.0284(5) 0.0367(5) -0.0008(4) 0.0080(4) -0.0030(4)
C2 0.0271(4) 0.0276(5) 0.0363(5) 0.0006(4) 0.0082(4) -0.0012(4)
C3 0.0338(5) 0.0293(5) 0.0345(5) 0.0025(4) 0.0095(4) 0.0011(4)
C4 0.0373(5) 0.0317(5) 0.0326(5) 0.0011(4) 0.0059(4) 0.0017(4)
C5 0.0269(4) 0.0315(5) 0.0365(5) 0.0001(4) 0.0056(4) 0.0004(4)
C6 0.0289(5) 0.0336(5) 0.0330(5) 0.0005(4) 0.0075(4) 0.0000(4)
C7 0.0312(5) 0.0474(6) 0.0351(5) -0.0008(5) 0.0031(4) 0.0063(5)
C8 0.0378(5) 0.0491(7) 0.0318(5) -0.0044(5) 0.0043(4) 0.0010(5)
C9 0.0400(5) 0.0393(6) 0.0347(5) -0.0010(4) 0.0126(4) 0.0044(4)
C10 0.0377(6) 0.0579(7) 0.0377(6) -0.0041(5) 0.0034(5) 0.0159(5)
C11 0.0335(5) 0.0520(7) 0.0335(5) -0.0064(5) 0.0019(4) 0.0074(5)
C12 0.0692(9) 0.0635(9) 0.0411(7) -0.0145(6) 0.0160(6) 0.0052(7)
O1 0.0385(4) 0.0385(4) 0.0368(4) -0.0035(3) 0.0080(3) 0.0061(3)
O2 0.0404(4) 0.0393(4) 0.0385(4) -0.0003(3) 0.0073(3) 0.0112(3)
O3 0.0514(5) 0.0572(6) 0.0730(7) 0.0291(5) -0.0073(5) -0.0180(5)
O4 0.0558(5) 0.0586(6) 0.0398(5) -0.0099(4) 0.0119(4) 0.0162(4)
O5 0.0510(5) 0.0519(5) 0.0524(5) 0.0176(4) -0.0153(4) -0.0119(4)
C13A 0.040(3) 0.049(4) 0.036(2) 0.005(3) -0.0034(19) -0.007(2)
C14A 0.051(2) 0.061(2) 0.084(3) 0.003(2) 0.004(2) 0.0106(18)
C15A 0.052(2) 0.122(5) 0.084(4) -0.048(4) 0.009(2) -0.012(3)
C13B 0.056(4) 0.061(3) 0.071(5) -0.007(3) -0.018(3) -0.007(2)
C14B 0.0413(16) 0.185(6) 0.142(5) -0.020(4) 0.013(2) -0.002(3)
C15B 0.099(3) 0.131(4) 0.075(2) 0.008(3) -0.046(2) -0.010(3)

loop_
_atom_type_symbol
_atom_type_description
_atom_type_scat_dispersion_real
_atom_type_scat_dispersion_imag
_atom_type_scat_source
C C 0.0033 0.0016 'International Tables Vol C Tables 4.2.6.8 and 6.1.1.4'
H H 0.0000 0.0000 'International Tables Vol C Tables 4.2.6.8 and 6.1.1.4'
O O 0.0106 0.0060 'International Tables Vol C Tables 4.2.6.8 and 6.1.1.4'

loop_
_geom_angle_atom_site_label_1
_geom_angle_atom_site_label_2
_geom_angle_atom_site_label_3
_geom_angle
_geom_angle_site_symmetry_1
_geom_angle_site_symmetry_3
_geom_angle_publ_flag
O1 C1 O2 122.02(9) . . ?
O1 C1 C2 121.49(9) . . ?
O2 C1 C2 116.49(9) . . ?
C5 C2 C1 119.18(9) . . ?
C5 C2 C3 126.74(9) . . ?
C1 C2 C3 114.08(9) . . ?
C2 C3 C4 112.77(8) . . ?
C2 C3 H3A 109.0 . . ?
C4 C3 H3A 109.0 . . ?
C2 C3 H3B 109.0 . . ?
C4 C3 H3B 109.0 . . ?
H3A C3 H3B 107.8 . . ?
O3 C4 O5 123.56(11) . . ?
O3 C4 C3 125.60(10) . . ?
O5 C4 C3 110.83(9) . . ?
C2 C5 C6 130.72(10) . . ?
C2 C5 H5 114.6 . . ?
C6 C5 H5 114.6 . . ?
C7 C6 C11 116.81(10) . . ?
C7 C6 C5 117.81(9) . . ?
C11 C6 C5 125.38(9) . . ?
C8 C7 C6 122.66(10) . . ?
C8 C7 H7 118.7 . . ?
C6 C7 H7 118.7 . . ?
C7 C8 C9 119.13(10) . . ?
C7 C8 H8 120.4 . . ?
C9 C8 H8 120.4 . . ?
O4 C9 C8 124.72(10) . . ?
O4 C9 C10 115.90(10) . . ?
C8 C9 C10 119.39(10) . . ?
C11 C10 C9 120.98(10) . . ?
C11 C10 H10 119.5 . . ?
C9 C10 H10 119.5 . . ?
C10 C11 C6 120.99(10) . . ?
C10 C11 H11 119.5 . . ?
C6 C11 H11 119.5 . . ?
O4 C12 H12A 109.5 . . ?
O4 C12 H12B 109.5 . . ?
H12A C12 H12B 109.5 . . ?
O4 C12 H12C 109.5 . . ?
H12A C12 H12C 109.5 . . ?
H12B C12 H12C 109.5 . . ?
C1 O2 H2 109.5 . . ?
C9 O4 C12 117.46(10) . . ?
C4 O5 C13B 118.5(5) . . ?
C4 O5 C13A 116.7(5) . . ?
O5 C13A C15A 102.4(9) . . ?
O5 C13A C14A 112.1(10) . . ?
C15A C13A C14A 109.2(9) . . ?
O5 C13A H13A 110.9 . . ?
C15A C13A H13A 110.9 . . ?
C14A C13A H13A 110.9 . . ?
C13A C14A H14A 109.5 . . ?
C13A C14A H14B 109.5 . . ?
H14A C14A H14B 109.5 . . ?
C13A C14A H14C 109.5 . . ?
H14A C14A H14C 109.5 . . ?
H14B C14A H14C 109.5 . . ?
C13A C15A H15A 109.5 . . ?
C13A C15A H15B 109.5 . . ?
H15A C15A H15B 109.5 . . ?
C13A C15A H15C 109.5 . . ?
H15A C15A H15C 109.5 . . ?
H15B C15A H15C 109.5 . . ?
C15B C13B O5 108.7(7) . . ?
C15B C13B C14B 116.7(9) . . ?
O5 C13B C14B 102.4(8) . . ?
C15B C13B H13B 109.6 . . ?
O5 C13B H13B 109.6 . . ?
C14B C13B H13B 109.6 . . ?
C13B C14B H14D 109.5 . . ?
C13B C14B H14E 109.5 . . ?
H14D C14B H14E 109.5 . . ?
C13B C14B H14F 109.5 . . ?
H14D C14B H14F 109.5 . . ?
H14E C14B H14F 109.5 . . ?
C13B C15B H15D 109.5 . . ?
C13B C15B H15E 109.5 . . ?
H15D C15B H15E 109.5 . . ?
C13B C15B H15F 109.5 . . ?
H15D C15B H15F 109.5 . . ?
H15E C15B H15F 109.5 . . ?

loop_
_geom_bond_atom_site_label_1
_geom_bond_atom_site_label_2
_geom_bond_distance
_geom_bond_site_symmetry_2
_geom_bond_publ_flag
C1 O1 1.2278(13) . ?
C1 O2 1.3228(12) . ?
C1 C2 1.4804(14) . ?
C2 C5 1.3467(14) . ?
C2 C3 1.5035(14) . ?
C3 C4 1.5089(15) . ?
C3 H3A 0.9800 . ?
C3 H3B 0.9800 . ?
C4 O3 1.1907(14) . ?
C4 O5 1.3287(13) . ?
C5 C6 1.4608(14) . ?
C5 H5 0.9400 . ?
C6 C7 1.3952(15) . ?
C6 C11 1.4013(15) . ?
C7 C8 1.3852(16) . ?
C7 H7 0.9400 . ?
C8 C9 1.3859(16) . ?
C8 H8 0.9400 . ?
C9 O4 1.3614(14) . ?
C9 C10 1.3871(16) . ?
C10 C11 1.3775(16) . ?
C10 H10 0.9400 . ?
C11 H11 0.9400 . ?
C12 O4 1.4283(16) . ?
C12 H12A 0.9700 . ?
C12 H12B 0.9700 . ?
C12 H12C 0.9700 . ?
O2 H2 0.914(17) . ?
O5 C13B 1.460(13) . ?
O5 C13A 1.489(15) . ?
C13A C15A 1.516(15) . ?
C13A C14A 1.517(16) . ?
C13A H13A 0.9900 . ?
C14A H14A 0.9700 . ?
C14A H14B 0.9700 . ?
C14A H14C 0.9700 . ?
C15A H15A 0.9700 . ?
C15A H15B 0.9700 . ?
C15A H15C 0.9700 . ?
C13B C15B 1.453(10) . ?
C13B C14B 1.490(12) . ?
C13B H13B 0.9900 . ?
C14B H14D 0.9700 . ?
C14B H14E 0.9700 . ?
C14B H14F 0.9700 . ?
C15B H15D 0.9700 . ?
C15B H15E 0.9700 . ?
C15B H15F 0.9700 . ?

loop_
_geom_hbond_atom_site_label_D
_geom_hbond_atom_site_label_H
_geom_hbond_atom_site_label_A
_geom_hbond_distance_DH
_geom_hbond_distance_HA
_geom_hbond_distance_DA
_geom_hbond_angle_DHA
_geom_hbond_site_symmetry_A
_geom_hbond_publ_flag
O2 H2 O1 0.91 1.75 2.6622(11) 177.1 5_656 yes

loop_
_geom_torsion_atom_site_label_1
_geom_torsion_atom_site_label_2
_geom_torsion_atom_site_label_3
_geom_torsion_atom_site_label_4
_geom_torsion
_geom_torsion_site_symmetry_1
_geom_torsion_site_symmetry_2
_geom_torsion_site_symmetry_3
_geom_torsion_site_symmetry_4
_geom_torsion_publ_flag
O1 C1 C2 C5 -178.97(10) . . . . ?
O2 C1 C2 C5 0.69(14) . . . . ?
O1 C1 C2 C3 0.38(14) . . . . ?
O2 C1 C2 C3 -179.96(8) . . . . ?
C5 C2 C3 C4 -95.01(12) . . . . ?
C1 C2 C3 C4 85.69(11) . . . . ?
C2 C3 C4 O3 1.70(17) . . . . ?
C2 C3 C4 O5 -177.20(9) . . . . ?
C1 C2 C5 C6 179.07(10) . . . . ?
C3 C2 C5 C6 -0.19(18) . . . . ?
C2 C5 C6 C7 -158.66(11) . . . . ?
C2 C5 C6 C11 21.40(18) . . . . ?
C11 C6 C7 C8 -1.64(17) . . . . ?
C5 C6 C7 C8 178.41(10) . . . . ?
C6 C7 C8 C9 0.57(19) . . . . ?
C7 C8 C9 O4 -179.90(11) . . . . ?
C7 C8 C9 C10 0.31(19) . . . . ?
O4 C9 C10 C11 -179.85(12) . . . . ?
C8 C9 C10 C11 0.0(2) . . . . ?
C9 C10 C11 C6 -1.1(2) . . . . ?
C7 C6 C11 C10 1.89(18) . . . . ?
C5 C6 C11 C10 -178.17(11) . . . . ?
C8 C9 O4 C12 -1.14(19) . . . . ?
C10 C9 O4 C12 178.66(12) . . . . ?
O3 C4 O5 C13B -2.5(6) . . . . ?
C3 C4 O5 C13B 176.4(5) . . . . ?
O3 C4 O5 C13A 10.9(7) . . . . ?
C3 C4 O5 C13A -170.2(7) . . . . ?
C4 O5 C13A C15A -107.5(6) . . . . ?
C4 O5 C13A C14A 135.5(6) . . . . ?
C4 O5 C13B C15B -148.0(6) . . . . ?
C4 O5 C13B C14B 87.9(8) . . . . ?
